data_2210471
loop_
_publ_author_name
'Han, Li-Jun'
'Yang, Shu-Ping'
'Wang, Da-Qi'
'Xia, Hai-Tao'

_publ_section_title Bis[<i>N</i>,<i>N</i>'-bis(3,4-methylenedioxybenzyl)propane-1,3-diamine]dichlorozinc(II)
_journal_coeditor_code AT2104
_journal_issue 10
_journal_name_full 'Acta Crystallographica Section E'
_journal_page_first m2607
_journal_page_last m2609
_journal_paper_doi 10.1107/S1600536806036798
_journal_volume 62
_journal_year 2006
_chemical_formula_iupac '[Zn Cl2 (C19 H22 N2 O4)]'
_chemical_formula_moiety 'C19 H22 Cl2 N2 O4 Zn'
_chemical_formula_sum 'C19 H22 Cl2 N2 O4 Zn'
_chemical_formula_weight 478.66
_chemical_melting_point 493
_chemical_name_systematic
;
Bis[N,N'-bis(3,4-methylenedioxybenzyl)propane-1,3-diamine]dichlorozinc(II)
;
_space_group_IT_number 14
_symmetry_cell_setting monoclinic
_symmetry_space_group_name_Hall '-P 2ybc'
_symmetry_space_group_name_H-M 'P 1 21/c 1'
_atom_sites_solution_hydrogens geom
_atom_sites_solution_primary direct
_atom_sites_solution_secondary difmap
_audit_creation_method SHELXL-97
_cell_angle_alpha 90.00
_cell_angle_beta 94.557(3)
_cell_angle_gamma 90.00
_cell_formula_units_Z 4
_cell_length_a 15.612(4)
_cell_length_b 12.934(3)
_cell_length_c 10.318(3)
_cell_measurement_reflns_used 3623
_cell_measurement_temperature 298(2)
_cell_measurement_theta_max 25.435
_cell_measurement_theta_min 2.618
_cell_volume 2076.9(9)
_computing_cell_refinement 'SAINT (Siemens, 1996)'
_computing_data_collection 'SMART (Siemens, 1996)'
_computing_data_reduction SAINT)
_computing_molecular_graphics 'SHELXTL (Sheldrick, 1997b)'
_computing_publication_material SHELXTL
_computing_structure_refinement 'SHELXL97 (Sheldrick, 1997a)'
_computing_structure_solution 'SHELXS97 (Sheldrick, 1997a)'
_diffrn_ambient_temperature 298(2)
_diffrn_measured_fraction_theta_full 0.997
_diffrn_measured_fraction_theta_max 0.997
_diffrn_measurement_device_type 'Bruker SMART CCD area-detector'
_diffrn_measurement_method '\f and \w'
_diffrn_radiation_monochromator graphite
_diffrn_radiation_source 'fine-focus sealed tube'
_diffrn_radiation_type MoK\a
_diffrn_radiation_wavelength 0.71073
_diffrn_reflns_av_R_equivalents 0.0285
_diffrn_reflns_av_sigmaI/netI 0.0338
_diffrn_reflns_limit_h_max 18
_diffrn_reflns_limit_h_min -17
_diffrn_reflns_limit_k_max 15
_diffrn_reflns_limit_k_min -13
_diffrn_reflns_limit_l_max 12
_diffrn_reflns_limit_l_min -12
_diffrn_reflns_number 10572
_diffrn_reflns_theta_full 25.01
_diffrn_reflns_theta_max 25.01
_diffrn_reflns_theta_min 1.31
_diffrn_standards_decay_% 0
_diffrn_standards_number 0
_exptl_absorpt_coefficient_mu 1.467
_exptl_absorpt_correction_T_max 0.8099
_exptl_absorpt_correction_T_min 0.5778
_exptl_absorpt_correction_type multi-scan
_exptl_absorpt_process_details '(SADABS; Sheldrick, 1996)'
_exptl_crystal_colour colourless
_exptl_crystal_density_diffrn 1.531
_exptl_crystal_density_method 'not measured'
_exptl_crystal_description block
_exptl_crystal_F_000 984
_exptl_crystal_size_max 0.42
_exptl_crystal_size_mid 0.22
_exptl_crystal_size_min 0.15
_refine_diff_density_max 0.353
_refine_diff_density_min -0.209
_refine_ls_extinction_method none
_refine_ls_goodness_of_fit_ref 1.080
_refine_ls_hydrogen_treatment constr
_refine_ls_matrix_type full
_refine_ls_number_parameters 253
_refine_ls_number_reflns 3650
_refine_ls_number_restraints 0
_refine_ls_restrained_S_all 1.080
_refine_ls_R_factor_all 0.0538
_refine_ls_R_factor_gt 0.0304
_refine_ls_shift/su_max 0.000
_refine_ls_shift/su_mean 0.000
_refine_ls_structure_factor_coef Fsqd
_refine_ls_weighting_details 'calc w=1/[\s^2^(Fo^2^)+(0.0318P)^2^+0.8P] where P=(Fo^2^+2Fc^2^)/3'
_refine_ls_weighting_scheme calc
_refine_ls_wR_factor_gt 0.0660
_refine_ls_wR_factor_ref 0.0801
_reflns_number_gt 2705
_reflns_number_total 3650
_reflns_threshold_expression I>2\s(I)
_cod_data_source_file at2104.cif
_cod_data_source_block I
_cod_original_sg_symbol_H-M 'P 21/c'
_cod_database_code 2210471
_cod_database_fobs_code 2210471

loop_
_symmetry_equiv_pos_as_xyz
'x, y, z'
'-x, y+1/2, -z+1/2'
'-x, -y, -z'
'x, -y-1/2, z-1/2'

loop_
_atom_site_type_symbol
_atom_site_label
_atom_site_fract_x
_atom_site_fract_y
_atom_site_fract_z
_atom_site_U_iso_or_equiv
_atom_site_adp_type
_atom_site_calc_flag
_atom_site_refinement_flags
_atom_site_occupancy
Zn Zn1 0.71993(2) 0.31447(3) 0.35088(3) 0.03686(12) Uani d . 1
Cl Cl1 0.80701(5) 0.18928(6) 0.30126(8) 0.0523(2) Uani d . 1
Cl Cl2 0.67054(5) 0.40192(6) 0.17281(8) 0.0549(2) Uani d . 1
N N1 0.76923(13) 0.41748(18) 0.4874(2) 0.0383(6) Uani d . 1
H H1 0.7842 0.3815 0.5616 0.046 Uiso calc R 1
N N2 0.61120(14) 0.27548(18) 0.4416(2) 0.0390(6) Uani d . 1
H H2 0.6278 0.2399 0.5154 0.047 Uiso calc R 1
O O1 1.03020(17) 0.5245(2) 0.8567(2) 0.0802(8) Uani d . 1
O O2 1.01308(17) 0.7023(2) 0.8513(3) 0.0778(8) Uani d . 1
O O3 0.33469(14) 0.05721(17) 0.6252(2) 0.0581(6) Uani d . 1
O O4 0.22258(14) 0.1311(2) 0.5005(3) 0.0766(8) Uani d . 1
C C1 0.70058(18) 0.4914(2) 0.5161(3) 0.0480(8) Uani d . 1
H H1A 0.6805 0.5272 0.4368 0.058 Uiso calc R 1
H H1B 0.7241 0.5426 0.5778 0.058 Uiso calc R 1
C C2 0.62548(18) 0.4377(2) 0.5715(3) 0.0481(8) Uani d . 1
H H2A 0.6479 0.3940 0.6427 0.058 Uiso calc R 1
H H2B 0.5900 0.4901 0.6080 0.058 Uiso calc R 1
C C3 0.56836(17) 0.3721(2) 0.4790(3) 0.0452(7) Uani d . 1
H H3A 0.5164 0.3546 0.5199 0.054 Uiso calc R 1
H H3B 0.5519 0.4119 0.4014 0.054 Uiso calc R 1
C C4 0.84834(19) 0.4699(3) 0.4470(3) 0.0521(8) Uani d . 1
H H4A 0.8329 0.5123 0.3712 0.062 Uiso calc R 1
H H4B 0.8885 0.4177 0.4221 0.062 Uiso calc R 1
C C5 0.89242(18) 0.5370(2) 0.5519(3) 0.0432(7) Uani d . 1
C C6 0.94134(18) 0.4897(2) 0.6544(3) 0.0456(8) Uani d . 1
H H6 0.9480 0.4183 0.6586 0.055 Uiso calc R 1
C C7 0.97896(18) 0.5531(3) 0.7480(3) 0.0492(8) Uani d . 1
C C8 0.9699(2) 0.6584(3) 0.7440(3) 0.0530(9) Uani d . 1
C C9 0.9236(2) 0.7064(3) 0.6454(4) 0.0623(10) Uani d . 1
H H9 0.9179 0.7779 0.6426 0.075 Uiso calc R 1
C C10 0.8847(2) 0.6435(3) 0.5482(4) 0.0583(9) Uani d . 1
H H10 0.8526 0.6740 0.4786 0.070 Uiso calc R 1
C C11 1.0598(3) 0.6194(4) 0.9135(4) 0.0920(15) Uani d . 1
H H11A 1.0515 0.6194 1.0057 0.110 Uiso calc R 1
H H11B 1.1206 0.6277 0.9034 0.110 Uiso calc R 1
C C12 0.55559(18) 0.2068(2) 0.3555(3) 0.0475(8) Uani d . 1
H H12A 0.5838 0.1402 0.3515 0.057 Uiso calc R 1
H H12B 0.5519 0.2357 0.2685 0.057 Uiso calc R 1
C C13 0.46524(18) 0.1887(2) 0.3935(3) 0.0406(7) Uani d . 1
C C14 0.44958(18) 0.1283(2) 0.5014(3) 0.0406(7) Uani d . 1
H H14 0.4943 0.0991 0.5540 0.049 Uiso calc R 1
C C15 0.36593(19) 0.1138(2) 0.5261(3) 0.0409(7) Uani d . 1
C C16 0.2993(2) 0.1570(2) 0.4516(4) 0.0526(9) Uani d . 1
C C17 0.3121(2) 0.2167(3) 0.3474(4) 0.0736(12) Uani d . 1
H H17 0.2666 0.2464 0.2969 0.088 Uiso calc R 1
C C18 0.3974(2) 0.2315(3) 0.3194(4) 0.0659(10) Uani d . 1
H H18 0.4086 0.2719 0.2480 0.079 Uiso calc R 1
C C19 0.2434(2) 0.0562(3) 0.5951(4) 0.0677(10) Uani d . 1
H H19A 0.2252 -0.0115 0.5630 0.081 Uiso calc R 1
H H19B 0.2143 0.0710 0.6726 0.081 Uiso calc R 1

loop_
_atom_site_aniso_label
_atom_site_aniso_U_11
_atom_site_aniso_U_22
_atom_site_aniso_U_33
_atom_site_aniso_U_12
_atom_site_aniso_U_13
_atom_site_aniso_U_23
Zn1 0.03606(19) 0.0413(2) 0.03308(19) 0.00045(15) 0.00213(13) -0.00102(16)
Cl1 0.0505(4) 0.0527(5) 0.0543(5) 0.0131(4) 0.0073(4) -0.0017(4)
Cl2 0.0688(5) 0.0530(5) 0.0408(5) -0.0033(4) -0.0092(4) 0.0104(4)
N1 0.0345(12) 0.0441(14) 0.0365(14) -0.0034(11) 0.0032(10) -0.0036(11)
N2 0.0384(13) 0.0437(14) 0.0350(14) 0.0015(11) 0.0037(11) 0.0008(11)
O1 0.0832(18) 0.088(2) 0.0641(17) -0.0190(15) -0.0244(15) 0.0087(15)
O2 0.0756(18) 0.084(2) 0.0733(19) -0.0230(15) -0.0001(15) -0.0262(16)
O3 0.0584(14) 0.0653(15) 0.0510(14) -0.0116(11) 0.0075(11) 0.0161(12)
O4 0.0423(13) 0.0753(18) 0.114(2) 0.0004(12) 0.0165(14) 0.0343(17)
C1 0.0471(17) 0.0465(19) 0.051(2) -0.0028(15) 0.0038(15) -0.0095(16)
C2 0.0408(17) 0.056(2) 0.049(2) 0.0038(15) 0.0094(15) -0.0089(16)
C3 0.0357(16) 0.0474(19) 0.053(2) 0.0026(14) 0.0071(14) -0.0030(16)
C4 0.0455(18) 0.064(2) 0.048(2) -0.0113(16) 0.0118(15) -0.0037(17)
C5 0.0360(16) 0.051(2) 0.0435(18) -0.0090(14) 0.0099(14) -0.0046(15)
C6 0.0422(17) 0.0413(18) 0.054(2) -0.0051(14) 0.0105(15) 0.0012(16)
C7 0.0396(18) 0.063(2) 0.0450(19) -0.0109(16) 0.0053(15) 0.0029(17)
C8 0.0444(19) 0.058(2) 0.058(2) -0.0162(16) 0.0117(17) -0.0166(18)
C9 0.058(2) 0.045(2) 0.084(3) -0.0051(17) 0.004(2) -0.0074(19)
C10 0.0505(19) 0.055(2) 0.068(2) -0.0035(17) -0.0045(17) 0.0044(19)
C11 0.097(3) 0.117(4) 0.059(3) -0.044(3) -0.014(2) -0.006(3)
C12 0.0496(18) 0.050(2) 0.0443(18) -0.0072(15) 0.0094(15) -0.0050(15)
C13 0.0422(16) 0.0370(16) 0.0426(17) -0.0045(14) 0.0042(13) 0.0005(14)
C14 0.0419(16) 0.0404(17) 0.0383(17) -0.0032(14) -0.0034(13) -0.0028(14)
C15 0.0505(18) 0.0346(16) 0.0375(17) -0.0076(14) 0.0031(14) -0.0039(14)
C16 0.0422(18) 0.0467(19) 0.069(2) -0.0016(15) 0.0057(17) 0.0098(17)
C17 0.044(2) 0.083(3) 0.092(3) 0.0061(18) -0.0045(19) 0.044(2)
C18 0.057(2) 0.077(3) 0.063(2) -0.0084(19) 0.0038(18) 0.034(2)
C19 0.060(2) 0.064(2) 0.080(3) -0.0122(19) 0.016(2) 0.011(2)

loop_
_atom_type_symbol
_atom_type_description
_atom_type_scat_dispersion_real
_atom_type_scat_dispersion_imag
_atom_type_scat_source
C C 0.0033 0.0016 'International Tables Vol C Tables 4.2.6.8 and 6.1.1.4'
H H 0.0000 0.0000 'International Tables Vol C Tables 4.2.6.8 and 6.1.1.4'
N N 0.0061 0.0033 'International Tables Vol C Tables 4.2.6.8 and 6.1.1.4'
O O 0.0106 0.0060 'International Tables Vol C Tables 4.2.6.8 and 6.1.1.4'
Zn Zn 0.2839 1.4301 'International Tables Vol C Tables 4.2.6.8 and 6.1.1.4'
Cl Cl 0.1484 0.1585 'International Tables Vol C Tables 4.2.6.8 and 6.1.1.4'

loop_
_geom_angle_atom_site_label_1
_geom_angle_atom_site_label_2
_geom_angle_atom_site_label_3
_geom_angle
_geom_angle_publ_flag
N1 Zn1 N2 97.17(9) y
N1 Zn1 Cl1 115.73(7) y
N2 Zn1 Cl1 118.10(7) y
N1 Zn1 Cl2 108.80(7) y
N2 Zn1 Cl2 104.66(7) y
Cl1 Zn1 Cl2 111.05(4) y
C1 N1 C4 112.9(2) ?
C1 N1 Zn1 108.61(17) y
C4 N1 Zn1 112.14(17) ?
C1 N1 H1 107.7 ?
C4 N1 H1 107.7 ?
Zn1 N1 H1 107.7 ?
C3 N2 C12 113.9(2) ?
C3 N2 Zn1 108.44(17) y
C12 N2 Zn1 109.72(17) ?
C3 N2 H2 108.2 ?
C12 N2 H2 108.2 ?
Zn1 N2 H2 108.2 ?
C7 O1 C11 104.6(3) ?
C8 O2 C11 104.7(3) ?
C15 O3 C19 104.4(2) ?
C16 O4 C19 105.3(2) ?
N1 C1 C2 111.9(2) y
N1 C1 H1A 109.2 ?
C2 C1 H1A 109.2 ?
N1 C1 H1B 109.2 ?
C2 C1 H1B 109.2 ?
H1A C1 H1B 107.9 ?
C3 C2 C1 117.0(3) y
C3 C2 H2A 108.0 ?
C1 C2 H2A 108.0 ?
C3 C2 H2B 108.0 ?
C1 C2 H2B 108.0 ?
H2A C2 H2B 107.3 ?
N2 C3 C2 112.4(2) y
N2 C3 H3A 109.1 ?
C2 C3 H3A 109.1 ?
N2 C3 H3B 109.1 ?
C2 C3 H3B 109.1 ?
H3A C3 H3B 107.9 ?
N1 C4 C5 113.6(2) ?
N1 C4 H4A 108.9 ?
C5 C4 H4A 108.9 ?
N1 C4 H4B 108.9 ?
C5 C4 H4B 108.9 ?
H4A C4 H4B 107.7 ?
C10 C5 C6 119.9(3) ?
C10 C5 C4 121.3(3) ?
C6 C5 C4 118.8(3) ?
C7 C6 C5 116.9(3) ?
C7 C6 H6 121.6 ?
C5 C6 H6 121.6 ?
C6 C7 C8 122.6(3) ?
C6 C7 O1 127.3(3) ?
C8 C7 O1 110.1(3) ?
C9 C8 C7 121.9(3) ?
C9 C8 O2 128.0(3) ?
C7 C8 O2 110.1(3) ?
C8 C9 C10 116.8(3) ?
C8 C9 H9 121.6 ?
C10 C9 H9 121.6 ?
C5 C10 C9 122.0(3) ?
C5 C10 H10 119.0 ?
C9 C10 H10 119.0 ?
O2 C11 O1 109.1(3) ?
O2 C11 H11A 109.9 ?
O1 C11 H11A 109.9 ?
O2 C11 H11B 109.9 ?
O1 C11 H11B 109.9 ?
H11A C11 H11B 108.3 ?
N2 C12 C13 116.7(2) ?
N2 C12 H12A 108.1 ?
C13 C12 H12A 108.1 ?
N2 C12 H12B 108.1 ?
C13 C12 H12B 108.1 ?
H12A C12 H12B 107.3 ?
C18 C13 C14 119.6(3) ?
C18 C13 C12 119.2(3) ?
C14 C13 C12 121.2(3) ?
C15 C14 C13 117.2(3) ?
C15 C14 H14 121.4 ?
C13 C14 H14 121.4 ?
C14 C15 C16 122.5(3) ?
C14 C15 O3 127.8(3) ?
C16 C15 O3 109.7(3) ?
C17 C16 C15 121.8(3) ?
C17 C16 O4 128.3(3) ?
C15 C16 O4 109.9(3) ?
C16 C17 C18 116.5(3) ?
C16 C17 H17 121.7 ?
C18 C17 H17 121.7 ?
C13 C18 C17 122.3(3) ?
C13 C18 H18 118.8 ?
C17 C18 H18 118.8 ?
O4 C19 O3 108.5(3) ?
O4 C19 H19A 110.0 ?
O3 C19 H19A 110.0 ?
O4 C19 H19B 110.0 ?
O3 C19 H19B 110.0 ?
H19A C19 H19B 108.4 ?

loop_
_geom_bond_atom_site_label_1
_geom_bond_atom_site_label_2
_geom_bond_distance
_geom_bond_publ_flag
Zn1 N1 2.045(2) y
Zn1 N2 2.065(2) y
Zn1 Cl1 2.2007(9) y
Zn1 Cl2 2.2416(9) y
N1 C1 1.484(4) ?
N1 C4 1.497(3) ?
N1 H1 0.9100 ?
N2 C3 1.483(4) ?
N2 C12 1.487(4) ?
N2 H2 0.9100 ?
O1 C7 1.376(4) ?
O1 C11 1.421(5) ?
O2 C8 1.373(4) ?
O2 C11 1.421(5) ?
O3 C15 1.377(3) ?
O3 C19 1.434(4) ?
O4 C16 1.377(4) ?
O4 C19 1.395(4) ?
C1 C2 1.514(4) ?
C1 H1A 0.9700 ?
C1 H1B 0.9700 ?
C2 C3 1.514(4) ?
C2 H2A 0.9700 ?
C2 H2B 0.9700 ?
C3 H3A 0.9700 ?
C3 H3B 0.9700 ?
C4 C5 1.510(4) ?
C4 H4A 0.9700 ?
C4 H4B 0.9700 ?
C5 C10 1.383(4) ?
C5 C6 1.395(4) ?
C6 C7 1.364(4) ?
C6 H6 0.9300 ?
C7 C8 1.369(4) ?
C8 C9 1.351(5) ?
C9 C10 1.392(5) ?
C9 H9 0.9300 ?
C10 H10 0.9300 ?
C11 H11A 0.9700 ?
C11 H11B 0.9700 ?
C12 C13 1.512(4) ?
C12 H12A 0.9700 ?
C12 H12B 0.9700 ?
C13 C18 1.372(4) ?
C13 C14 1.398(4) ?
C14 C15 1.363(4) ?
C14 H14 0.9300 ?
C15 C16 1.364(4) ?
C16 C17 1.352(5) ?
C17 C18 1.398(4) ?
C17 H17 0.9300 ?
C18 H18 0.9300 ?
C19 H19A 0.9700 ?
C19 H19B 0.9700 ?

loop_
_geom_hbond_atom_site_label_D
_geom_hbond_atom_site_label_H
_geom_hbond_atom_site_label_A
_geom_hbond_site_symmetry_A
_geom_hbond_distance_DH
_geom_hbond_distance_HA
_geom_hbond_distance_DA
_geom_hbond_angle_DHA
N1 H1 Cl1 4_566 0.91 2.63 3.526(3) 166.8
N2 H2 Cl2 4_566 0.91 2.51 3.386(3) 163.0
C11 H11A O1 3_767 0.97 2.72 3.404(5) 128.1
C19 H19A Cl1 3_656 0.97 2.76 3.461(4) 129.7

loop_
_geom_torsion_atom_site_label_1
_geom_torsion_atom_site_label_2
_geom_torsion_atom_site_label_3
_geom_torsion_atom_site_label_4
_geom_torsion
_geom_torsion_publ_flag
N2 Zn1 N1 C1 -49.91(19) ?
Cl1 Zn1 N1 C1 -175.90(16) ?
Cl2 Zn1 N1 C1 58.28(19) y
N2 Zn1 N1 C4 -175.33(19) ?
Cl1 Zn1 N1 C4 58.7(2) y
Cl2 Zn1 N1 C4 -67.1(2) y
N1 Zn1 N2 C3 49.18(19) ?
Cl1 Zn1 N2 C3 173.45(15) ?
Cl2 Zn1 N2 C3 -62.45(18) y
N1 Zn1 N2 C12 174.18(19) y
Cl1 Zn1 N2 C12 -61.55(19) y
Cl2 Zn1 N2 C12 62.55(19) y
C4 N1 C1 C2 -173.4(2) y
Zn1 N1 C1 C2 61.6(3) ?
N1 C1 C2 C3 -71.8(3) ?
C12 N2 C3 C2 177.3(2) y
Zn1 N2 C3 C2 -60.2(3) ?
C1 C2 C3 N2 71.3(4) ?
C1 N1 C4 C5 63.8(3) ?
Zn1 N1 C4 C5 -173.2(2) ?
N1 C4 C5 C10 -103.2(3) ?
N1 C4 C5 C6 76.5(3) ?
C10 C5 C6 C7 0.7(4) ?
C4 C5 C6 C7 -179.0(3) ?
C5 C6 C7 C8 0.2(5) ?
C5 C6 C7 O1 -179.5(3) ?
C11 O1 C7 C6 173.9(3) ?
C11 O1 C7 C8 -5.7(4) ?
C6 C7 C8 C9 -0.8(5) ?
O1 C7 C8 C9 178.9(3) ?
C6 C7 C8 O2 178.9(3) ?
O1 C7 C8 O2 -1.4(4) ?
C11 O2 C8 C9 -172.4(4) ?
C11 O2 C8 C7 8.0(4) ?
C7 C8 C9 C10 0.5(5) ?
O2 C8 C9 C10 -179.1(3) ?
C6 C5 C10 C9 -1.0(5) ?
C4 C5 C10 C9 178.7(3) ?
C8 C9 C10 C5 0.4(5) ?
C8 O2 C11 O1 -11.5(4) ?
C7 O1 C11 O2 10.7(4) ?
C3 N2 C12 C13 -45.8(4) ?
Zn1 N2 C12 C13 -167.5(2) ?
N2 C12 C13 C18 109.5(4) ?
N2 C12 C13 C14 -71.4(4) ?
C18 C13 C14 C15 1.0(5) ?
C12 C13 C14 C15 -178.1(3) ?
C13 C14 C15 C16 -1.1(5) ?
C13 C14 C15 O3 179.5(3) ?
C19 O3 C15 C14 -172.3(3) ?
C19 O3 C15 C16 8.2(3) ?
C14 C15 C16 C17 0.5(5) ?
O3 C15 C16 C17 180.0(3) ?
C14 C15 C16 O4 -178.8(3) ?
O3 C15 C16 O4 0.7(4) ?
C19 O4 C16 C17 171.2(4) ?
C19 O4 C16 C15 -9.6(4) ?
C15 C16 C17 C18 0.3(6) ?
O4 C16 C17 C18 179.4(4) ?
C14 C13 C18 C17 -0.2(6) ?
C12 C13 C18 C17 178.9(4) ?
C16 C17 C18 C13 -0.4(6) ?
C16 O4 C19 O3 14.7(4) ?
C15 O3 C19 O4 -14.3(4) ?
